data_7124910
loop_
_publ_author_name
'Dawkins, Michael J. C.'
'Middleton, Ewart'
'Kefalidis, Christos E.'
'Dange, Deepak'
'Juckel, Martin M.'
'Maron, Laurent'
'Jones, Cameron'

_publ_section_title
;
 Two-coordinate terminal zinc hydride complexes: synthesis, structure and
 preliminary reactivity studies.
;
_journal_issue 69
_journal_name_full 'Chemical communications (Cambridge, England)'
_journal_page_first 10490
_journal_page_last 10492
_journal_paper_doi 10.1039/c6cc05445e
_journal_volume 52
_journal_year 2016
_chemical_formula_sum 'C42 H48.98 Br0.02 N Si Zn'
_chemical_formula_weight 662.86
_space_group_IT_number 2
_space_group_name_Hall '-P 1'
_space_group_name_H-M_alt 'P -1'
_symmetry_cell_setting triclinic
_symmetry_space_group_name_H-M 'P -1'
_atom_sites_solution_hydrogens geom
_atom_sites_solution_primary direct
_atom_sites_solution_secondary difmap
_audit_creation_method SHELXL-97
_audit_update_record
;
2016-06-30 deposited with the CCDC.
2016-08-02 downloaded from the CCDC.
;
_cell_angle_alpha 72.1010(10)
_cell_angle_beta 81.4480(10)
_cell_angle_gamma 81.0360(10)
_cell_formula_units_Z 4
_cell_length_a 14.0869(4)
_cell_length_b 15.8901(5)
_cell_length_c 17.1769(5)
_cell_measurement_reflns_used 9809
_cell_measurement_temperature 123(2)
_cell_measurement_theta_max 26.09
_cell_measurement_theta_min 2.48
_cell_volume 3593.29(19)
_computing_cell_refinement 'Bruker SAINT'
_computing_data_collection 'Bruker APEX2'
_computing_data_reduction 'Bruker SAINT'
_computing_molecular_graphics 'Bruker SHELXTL'
_computing_publication_material 'Bruker SHELXTL'
_computing_structure_refinement 'SHELXL-97 (Sheldrick, 1997)'
_computing_structure_solution 'SHELXS-97 (Sheldrick 2008)'
_diffrn_ambient_temperature 123(2)
_diffrn_measured_fraction_theta_full 0.999
_diffrn_measured_fraction_theta_max 0.999
_diffrn_measurement_device_type 'Bruker Apex X8'
_diffrn_radiation_monochromator graphite
_diffrn_radiation_source 'fine-focus sealed tube'
_diffrn_radiation_type MoK\a
_diffrn_radiation_wavelength 0.71073
_diffrn_reflns_av_R_equivalents 0.0223
_diffrn_reflns_av_sigmaI/netI 0.0238
_diffrn_reflns_limit_h_max 17
_diffrn_reflns_limit_h_min -16
_diffrn_reflns_limit_k_max 18
_diffrn_reflns_limit_k_min -19
_diffrn_reflns_limit_l_max 20
_diffrn_reflns_limit_l_min -20
_diffrn_reflns_number 48757
_diffrn_reflns_theta_full 25.50
_diffrn_reflns_theta_max 25.50
_diffrn_reflns_theta_min 2.93
_exptl_absorpt_coefficient_mu 0.768
_exptl_absorpt_correction_T_max 0.955
_exptl_absorpt_correction_T_min 0.921
_exptl_absorpt_correction_type multi-scan
_exptl_absorpt_process_details 'Sortav (Blessing)'
_exptl_crystal_colour colourless
_exptl_crystal_density_diffrn 1.225
_exptl_crystal_density_method 'not measured'
_exptl_crystal_description block
_exptl_crystal_F_000 1411
_exptl_crystal_size_max 0.10
_exptl_crystal_size_mid 0.08
_exptl_crystal_size_min 0.06
_refine_diff_density_max 1.036
_refine_diff_density_min -1.112
_refine_diff_density_rms 0.068
_refine_ls_extinction_method none
_refine_ls_goodness_of_fit_ref 1.050
_refine_ls_hydrogen_treatment mixed
_refine_ls_matrix_type full
_refine_ls_number_parameters 838
_refine_ls_number_reflns 13370
_refine_ls_number_restraints 2
_refine_ls_restrained_S_all 1.051
_refine_ls_R_factor_all 0.0460
_refine_ls_R_factor_gt 0.0395
_refine_ls_shift/su_max 0.002
_refine_ls_shift/su_mean 0.000
_refine_ls_structure_factor_coef Fsqd
_refine_ls_weighting_details 'calc w=1/[\s^2^(Fo^2^)+(0.0582P)^2^+4.2042P] where P=(Fo^2^+2Fc^2^)/3'
_refine_ls_weighting_scheme calc
_refine_ls_wR_factor_gt 0.1100
_refine_ls_wR_factor_ref 0.1140
_reflns_number_gt 11652
_reflns_number_total 13370
_reflns_threshold_expression >2sigma(I)
_cod_data_source_file c6cc05445e2.cif
_cod_data_source_block compound6
_cod_original_cell_volume 3593.29(18)
_cod_original_sg_symbol_H-M P-1
_cod_database_code 7124910

loop_
_symmetry_equiv_pos_as_xyz
'x, y, z'
'-x, -y, -z'

loop_
_atom_site_label
_atom_site_type_symbol
_atom_site_fract_x
_atom_site_fract_y
_atom_site_fract_z
_atom_site_U_iso_or_equiv
_atom_site_adp_type
_atom_site_occupancy
_atom_site_symmetry_multiplicity
_atom_site_calc_flag
_atom_site_refinement_flags
_atom_site_disorder_assembly
_atom_site_disorder_group
Zn1 Zn 0.45529(2) 0.738968(18) 0.801396(16) 0.02042(8) Uani 1 1 d D . .
Zn2 Zn 1.00392(2) 0.039851(19) 0.680912(18) 0.02437(9) Uani 1 1 d D . .
Si2 Si 0.91805(4) 0.23879(4) 0.60895(4) 0.01415(13) Uani 1 1 d . . .
Si1 Si 0.50869(4) 0.73276(4) 0.61878(4) 0.01463(13) Uani 1 1 d . . .
N1 N 0.50468(13) 0.67919(12) 0.72343(11) 0.0124(4) Uani 1 1 d . . .
N2 N 0.92556(13) 0.14334(12) 0.69185(11) 0.0133(4) Uani 1 1 d . B .
C6 C 0.47988(15) 0.52003(14) 0.76732(12) 0.0123(4) Uani 1 1 d . . .
C14 C 0.79643(16) 0.60100(14) 0.79863(14) 0.0161(5) Uani 1 1 d . . .
C2 C 0.63086(15) 0.56268(14) 0.78641(12) 0.0119(4) Uani 1 1 d . . .
C43 C 0.87069(15) 0.13271(13) 0.77034(13) 0.0118(4) Uani 1 1 d . . .
C5 C 0.51779(16) 0.43115(14) 0.79565(13) 0.0142(4) Uani 1 1 d . . .
H5 H 0.4791 0.3862 0.7984 0.017 Uiso 1 1 calc R . .
C8 C 0.64396(15) 0.67939(14) 0.85441(13) 0.0142(4) Uani 1 1 d . . .
C50 C 0.77996(16) -0.00549(15) 0.70907(14) 0.0148(4) Uani 1 1 d . B .
C56 C 0.62466(16) 0.09853(15) 0.72810(13) 0.0154(4) Uani 1 1 d . B .
C3 C 0.66471(15) 0.47316(14) 0.81708(13) 0.0132(4) Uani 1 1 d . . .
H3 H 0.7266 0.4573 0.8365 0.016 Uiso 1 1 calc R . .
C7 C 0.68981(15) 0.63511(14) 0.78847(13) 0.0127(4) Uani 1 1 d . A .
H7 H 0.6876 0.6820 0.7342 0.015 Uiso 1 1 calc R . .
C63 C 1.01940(15) 0.14958(14) 0.82785(13) 0.0138(4) Uani 1 1 d . . .
H63 H 1.0327 0.1953 0.7739 0.017 Uiso 1 1 calc R B .
C48 C 0.91181(15) 0.13926(14) 0.83821(13) 0.0121(4) Uani 1 1 d . B .
C70 C 1.05035(16) 0.18292(15) 0.89357(14) 0.0152(4) Uani 1 1 d . B .
C45 C 0.72534(15) 0.09433(14) 0.86221(13) 0.0135(4) Uani 1 1 d . . .
H45 H 0.6618 0.0779 0.8703 0.016 Uiso 1 1 calc R B .
C1 C 0.53890(15) 0.58763(14) 0.75744(12) 0.0114(4) Uani 1 1 d . . .
C21 C 0.37304(16) 0.54668(14) 0.75435(13) 0.0145(4) Uani 1 1 d . . .
H21 H 0.3698 0.5968 0.7023 0.017 Uiso 1 1 calc R . .
C44 C 0.77634(15) 0.10805(13) 0.78435(13) 0.0118(4) Uani 1 1 d . B .
C28 C 0.32229(16) 0.47320(15) 0.74410(14) 0.0162(5) Uani 1 1 d . . .
C82 C 1.03728(17) 0.28767(15) 0.58823(15) 0.0195(5) Uani 1 1 d . B .
H82 H 1.0483 0.2951 0.6418 0.023 Uiso 1 1 calc R . .
C46 C 0.76380(15) 0.10372(14) 0.92842(13) 0.0140(4) Uani 1 1 d . B .
C49 C 0.73508(15) 0.08650(14) 0.71644(13) 0.0131(4) Uani 1 1 d . . .
H49 H 0.7553 0.1311 0.6635 0.016 Uiso 1 1 calc R B .
C9 C 0.65794(17) 0.76716(15) 0.84619(14) 0.0186(5) Uani 1 1 d . A 1
H9 H 0.6908 0.8010 0.7968 0.022 Uiso 1 1 calc R . .
C64 C 1.07833(15) 0.06199(15) 0.82134(13) 0.0148(4) Uani 1 1 d . B .
C51 C 0.83727(17) -0.06442(15) 0.76653(15) 0.0197(5) Uani 1 1 d . . .
H51 H 0.8466 -0.0491 0.8139 0.024 Uiso 1 1 calc R B .
C4 C 0.61012(16) 0.40593(14) 0.82009(13) 0.0143(4) Uani 1 1 d . . .
C47 C 0.85811(16) 0.12547(14) 0.91510(13) 0.0141(4) Uani 1 1 d . . .
H47 H 0.8866 0.1311 0.9598 0.017 Uiso 1 1 calc R B .
C13 C 0.59317(17) 0.63267(16) 0.92687(14) 0.0189(5) Uani 1 1 d . A .
H13 H 0.5817 0.5734 0.9334 0.023 Uiso 1 1 calc R . .
C22 C 0.31747(16) 0.58241(14) 0.82392(14) 0.0162(5) Uani 1 1 d . . .
C69 C 1.04581(17) -0.02004(15) 0.86344(14) 0.0180(5) Uani 1 1 d . . .
H69 H 0.9851 -0.0219 0.8961 0.022 Uiso 1 1 calc R B .
C75 C 1.01363(17) 0.26799(16) 0.89893(15) 0.0212(5) Uani 1 1 d . . .
H75 H 0.9687 0.3038 0.8625 0.025 Uiso 1 1 calc R B .
C15 C 0.83434(18) 0.58248(17) 0.87305(16) 0.0253(5) Uani 1 1 d . . .
H15 H 0.7939 0.5921 0.9197 0.030 Uiso 1 1 calc R . .
C61 C 0.57635(18) 0.18492(17) 0.71051(16) 0.0231(5) Uani 1 1 d . . .
H61 H 0.6122 0.2343 0.6864 0.028 Uiso 1 1 calc R B .
C62 C 0.70501(17) 0.09080(17) 1.01126(14) 0.0215(5) Uani 1 1 d . . .
H62A H 0.7467 0.0598 1.0548 0.032 Uiso 1 1 calc R B .
H62B H 0.6528 0.0552 1.0147 0.032 Uiso 1 1 calc R . .
H62C H 0.6774 0.1490 1.0181 0.032 Uiso 1 1 calc R . .
C57 C 0.57051(17) 0.02758(17) 0.76175(15) 0.0225(5) Uani 1 1 d . . .
H57 H 0.6018 -0.0316 0.7725 0.027 Uiso 1 1 calc R B .
C23 C 0.35589(18) 0.57335(16) 0.89638(15) 0.0208(5) Uani 1 1 d . . .
H23 H 0.4194 0.5441 0.9041 0.025 Uiso 1 1 calc R . .
C10 C 0.62443(19) 0.80536(16) 0.90914(16) 0.0250(5) Uani 1 1 d . . .
H10 H 0.6353 0.8647 0.9028 0.030 Uiso 1 1 calc R A 1
C67 C 1.18920(19) -0.09765(18) 0.81106(16) 0.0266(6) Uani 1 1 d . . .
H67 H 1.2266 -0.1517 0.8073 0.032 Uiso 1 1 calc R B .
C65 C 1.16802(17) 0.06240(17) 0.77413(15) 0.0211(5) Uani 1 1 d . . .
H65 H 1.1919 0.1175 0.7450 0.025 Uiso 1 1 calc R B .
C33 C 0.28994(17) 0.40531(16) 0.81130(15) 0.0193(5) Uani 1 1 d . . .
H33 H 0.2995 0.4043 0.8652 0.023 Uiso 1 1 calc R . .
C32 C 0.24393(18) 0.33901(17) 0.80078(17) 0.0247(5) Uani 1 1 d . . .
H32 H 0.2239 0.2922 0.8472 0.030 Uiso 1 1 calc R . .
C20 C 0.64918(17) 0.30922(15) 0.85204(15) 0.0195(5) Uani 1 1 d . . .
H20A H 0.6563 0.2948 0.9107 0.029 Uiso 1 1 calc R . .
H20B H 0.7123 0.2981 0.8219 0.029 Uiso 1 1 calc R . .
H20C H 0.6043 0.2718 0.8443 0.029 Uiso 1 1 calc R . .
C19 C 0.85791(17) 0.58605(16) 0.73185(16) 0.0222(5) Uani 1 1 d . . .
H19 H 0.8334 0.5988 0.6803 0.027 Uiso 1 1 calc R . .
C68 C 1.10061(18) -0.09931(16) 0.85849(15) 0.0229(5) Uani 1 1 d . B .
H68 H 1.0772 -0.1546 0.8877 0.027 Uiso 1 1 calc R . .
C71 C 1.11638(17) 0.13262(16) 0.94761(14) 0.0201(5) Uani 1 1 d . . .
H71 H 1.1421 0.0744 0.9453 0.024 Uiso 1 1 calc R B .
C79 C 0.88937(19) 0.21134(18) 0.51509(15) 0.0267(6) Uani 1 1 d . B .
H79 H 0.8181 0.2084 0.5228 0.032 Uiso 1 1 calc R . .
C11 C 0.5752(2) 0.75754(18) 0.98122(15) 0.0269(6) Uani 1 1 d . A .
H11 H 0.5527 0.7837 1.0244 0.032 Uiso 1 1 calc R . .
C76 C 0.81716(17) 0.32007(16) 0.63941(15) 0.0222(5) Uani 1 1 d . B .
H76 H 0.7690 0.2825 0.6775 0.027 Uiso 1 1 calc R . .
C74 C 1.04186(18) 0.30101(17) 0.95682(16) 0.0258(5) Uani 1 1 d . B .
H74 H 1.0153 0.3587 0.9602 0.031 Uiso 1 1 calc R . .
C34 C 0.38206(18) 0.76975(16) 0.58642(15) 0.0223(5) Uani 1 1 d . . .
H34 H 0.3566 0.7148 0.5854 0.027 Uiso 1 1 calc R . .
C66 C 1.22294(18) -0.01696(18) 0.76917(17) 0.0270(6) Uani 1 1 d . B .
H66 H 1.2839 -0.0156 0.7368 0.032 Uiso 1 1 calc R . .
C55 C 0.76749(17) -0.03090(17) 0.64043(15) 0.0225(5) Uani 1 1 d . . .
H55 H 0.7286 0.0079 0.6002 0.027 Uiso 1 1 calc R B .
C73 C 1.10834(19) 0.25064(18) 1.00967(16) 0.0275(6) Uani 1 1 d . . .
H73 H 1.1283 0.2738 1.0486 0.033 Uiso 1 1 calc R B .
C29 C 0.3055(2) 0.47423(19) 0.66631(16) 0.0285(6) Uani 1 1 d . . .
H29 H 0.3267 0.5201 0.6196 0.034 Uiso 1 1 calc R . .
C12 C 0.55907(19) 0.67120(17) 0.98973(15) 0.0254(5) Uani 1 1 d . . .
H12 H 0.5246 0.6383 1.0386 0.031 Uiso 1 1 calc R A .
C72 C 1.14536(19) 0.16633(18) 1.00512(15) 0.0260(6) Uani 1 1 d . B .
H72 H 1.1908 0.1311 1.0414 0.031 Uiso 1 1 calc R . .
C37 C 0.57792(18) 0.83298(17) 0.59720(16) 0.0263(6) Uani 1 1 d . . .
H37 H 0.6358 0.8106 0.6284 0.032 Uiso 1 1 calc R . .
C27 C 0.22317(17) 0.62411(16) 0.81535(17) 0.0249(5) Uani 1 1 d . . .
H27 H 0.1950 0.6305 0.7666 0.030 Uiso 1 1 calc R . .
C84 C 1.12495(18) 0.22563(18) 0.56635(18) 0.0305(6) Uani 1 1 d . . .
H84A H 1.1227 0.2213 0.5110 0.046 Uiso 1 1 calc R B .
H84B H 1.1238 0.1664 0.6061 0.046 Uiso 1 1 calc R . .
H84C H 1.1845 0.2496 0.5679 0.046 Uiso 1 1 calc R . .
C31 C 0.22724(19) 0.34113(19) 0.72284(18) 0.0320(6) Uani 1 1 d . . .
H31 H 0.1949 0.2964 0.7155 0.038 Uiso 1 1 calc R . .
C83 C 1.0397(2) 0.38090(17) 0.52595(17) 0.0298(6) Uani 1 1 d . . .
H83A H 1.0960 0.4069 0.5317 0.045 Uiso 1 1 calc R B .
H83B H 0.9806 0.4191 0.5366 0.045 Uiso 1 1 calc R . .
H83C H 1.0441 0.3760 0.4700 0.045 Uiso 1 1 calc R . .
C58 C 0.47063(19) 0.0422(2) 0.78001(19) 0.0349(7) Uani 1 1 d . B .
H58 H 0.4344 -0.0069 0.8040 0.042 Uiso 1 1 calc R . .
C24 C 0.3026(2) 0.60651(18) 0.95801(16) 0.0284(6) Uani 1 1 d . . .
H24 H 0.3303 0.6007 1.0068 0.034 Uiso 1 1 calc R . .
C18 C 0.95451(18) 0.55279(17) 0.73898(18) 0.0286(6) Uani 1 1 d . . .
H18 H 0.9952 0.5425 0.6927 0.034 Uiso 1 1 calc R . .
C26 C 0.17006(19) 0.65628(18) 0.87693(19) 0.0311(6) Uani 1 1 d . . .
H26 H 0.1060 0.6844 0.8701 0.037 Uiso 1 1 calc R . .
C54 C 0.81111(19) -0.11176(18) 0.63032(17) 0.0282(6) Uani 1 1 d . B .
H54 H 0.8015 -0.1280 0.5835 0.034 Uiso 1 1 calc R . .
C52 C 0.88130(18) -0.14563(16) 0.75573(17) 0.0265(6) Uani 1 1 d . B .
H52 H 0.9203 -0.1849 0.7956 0.032 Uiso 1 1 calc R . .
C25 C 0.2095(2) 0.64782(18) 0.94812(18) 0.0311(6) Uani 1 1 d . . .
H25 H 0.1730 0.6702 0.9901 0.037 Uiso 1 1 calc R . .
C78 C 0.8503(2) 0.37213(18) 0.69017(19) 0.0332(6) Uani 1 1 d . . .
H78A H 0.8990 0.4097 0.6563 0.050 Uiso 1 1 calc R B .
H78B H 0.8784 0.3303 0.7383 0.050 Uiso 1 1 calc R . .
H78C H 0.7948 0.4097 0.7083 0.050 Uiso 1 1 calc R . .
C53 C 0.86853(18) -0.16911(17) 0.68784(18) 0.0279(6) Uani 1 1 d . . .
H53 H 0.8988 -0.2243 0.6804 0.033 Uiso 1 1 calc R B .
C30 C 0.2578(2) 0.4085(2) 0.65611(18) 0.0390(7) Uani 1 1 d . . .
H30 H 0.2462 0.4103 0.6025 0.047 Uiso 1 1 calc R . .
C16 C 0.9315(2) 0.54980(19) 0.8797(2) 0.0357(7) Uani 1 1 d . . .
H16 H 0.9567 0.5378 0.9308 0.043 Uiso 1 1 calc R . .
C35 C 0.30953(19) 0.80939(19) 0.64536(19) 0.0334(6) Uani 1 1 d . . .
H35A H 0.3297 0.8651 0.6469 0.050 Uiso 1 1 calc R . .
H35B H 0.3072 0.7671 0.7007 0.050 Uiso 1 1 calc R . .
H35C H 0.2453 0.8213 0.6262 0.050 Uiso 1 1 calc R . .
C39 C 0.6179(2) 0.87308(19) 0.50735(17) 0.0344(7) Uani 1 1 d . . .
H39A H 0.5642 0.8953 0.4733 0.052 Uiso 1 1 calc R . .
H39B H 0.6608 0.8272 0.4879 0.052 Uiso 1 1 calc R . .
H39C H 0.6542 0.9223 0.5035 0.052 Uiso 1 1 calc R . .
C40 C 0.5769(2) 0.66295(18) 0.55268(16) 0.0298(6) Uani 1 1 d . . .
H40 H 0.5834 0.7047 0.4957 0.036 Uiso 1 1 calc R . .
C17 C 0.99133(19) 0.53475(18) 0.8132(2) 0.0326(6) Uani 1 1 d . . .
H17 H 1.0574 0.5122 0.8184 0.039 Uiso 1 1 calc R . .
C60 C 0.47728(19) 0.1995(2) 0.7277(2) 0.0351(7) Uani 1 1 d . B .
H60 H 0.4454 0.2586 0.7152 0.042 Uiso 1 1 calc R . .
C41 C 0.6802(2) 0.62873(19) 0.57300(17) 0.0332(6) Uani 1 1 d . . .
H41A H 0.6792 0.5821 0.6259 0.050 Uiso 1 1 calc R . .
H41B H 0.7121 0.6779 0.5763 0.050 Uiso 1 1 calc R . .
H41C H 0.7157 0.6041 0.5298 0.050 Uiso 1 1 calc R . .
C59 C 0.42444(19) 0.1280(2) 0.7632(2) 0.0403(7) Uani 1 1 d . . .
H59 H 0.3564 0.1380 0.7760 0.048 Uiso 1 1 calc R B .
C80 C 0.9093(2) 0.2838(2) 0.43280(16) 0.0404(7) Uani 1 1 d . . .
H80A H 0.9792 0.2853 0.4190 0.061 Uiso 1 1 calc R B .
H80B H 0.8788 0.3419 0.4380 0.061 Uiso 1 1 calc R . .
H80C H 0.8825 0.2702 0.3892 0.061 Uiso 1 1 calc R . .
C42 C 0.5278(2) 0.5883(2) 0.54582(19) 0.0384(7) Uani 1 1 d . . .
H42A H 0.5686 0.5586 0.5083 0.058 Uiso 1 1 calc R . .
H42B H 0.4653 0.6123 0.5245 0.058 Uiso 1 1 calc R . .
H42C H 0.5176 0.5452 0.6003 0.058 Uiso 1 1 calc R . .
C77 C 0.7606(2) 0.3833(2) 0.5701(2) 0.0423(8) Uani 1 1 d . . .
H77A H 0.7056 0.4169 0.5937 0.064 Uiso 1 1 calc R B .
H77B H 0.7371 0.3487 0.5401 0.064 Uiso 1 1 calc R . .
H77C H 0.8031 0.4248 0.5322 0.064 Uiso 1 1 calc R . .
C38 C 0.5228(2) 0.90750(18) 0.63062(18) 0.0354(7) Uani 1 1 d . . .
H38A H 0.5662 0.9516 0.6264 0.053 Uiso 1 1 calc R . .
H38B H 0.4983 0.8825 0.6884 0.053 Uiso 1 1 calc R . .
H38C H 0.4684 0.9362 0.5985 0.053 Uiso 1 1 calc R . .
C36 C 0.3817(2) 0.8330(2) 0.49854(18) 0.0432(8) Uani 1 1 d . . .
H36A H 0.3170 0.8411 0.4808 0.065 Uiso 1 1 calc R . .
H36B H 0.4287 0.8075 0.4613 0.065 Uiso 1 1 calc R . .
H36C H 0.3991 0.8907 0.4974 0.065 Uiso 1 1 calc R . .
C81 C 0.9360(2) 0.1213(2) 0.50593(17) 0.0381(7) Uani 1 1 d . . .
H81A H 0.9190 0.1140 0.4553 0.057 Uiso 1 1 calc R B .
H81B H 0.9126 0.0738 0.5533 0.057 Uiso 1 1 calc R . .
H81C H 1.0064 0.1183 0.5033 0.057 Uiso 1 1 calc R . .
H2 H 1.065(2) -0.0396(16) 0.663(2) 0.040(9) Uiso 0.9587(17) 1 d PD B 1
H1 H 0.4099(15) 0.8006(12) 0.8535(12) 0.007(5) Uiso 1 1 d D . .
Br1 Br 1.1098(6) -0.0338(5) 0.6210(5) 0.042(3) Uiso 0.0413(17) 1 d P B 2

loop_
_atom_site_aniso_label
_atom_site_aniso_U_11
_atom_site_aniso_U_22
_atom_site_aniso_U_33
_atom_site_aniso_U_23
_atom_site_aniso_U_13
_atom_site_aniso_U_12
Zn1 0.02468(16) 0.01841(15) 0.01751(15) -0.00759(11) -0.00210(11) 0.00412(11)
Zn2 0.02542(16) 0.02333(16) 0.02425(16) -0.00992(12) 0.00075(12) 0.00034(12)
Si2 0.0130(3) 0.0159(3) 0.0119(3) -0.0020(2) 0.0010(2) -0.0031(2)
Si1 0.0176(3) 0.0130(3) 0.0115(3) -0.0006(2) -0.0026(2) -0.0014(2)
N1 0.0152(9) 0.0101(9) 0.0115(9) -0.0022(7) -0.0026(7) -0.0012(7)
N2 0.0128(9) 0.0132(9) 0.0126(9) -0.0032(7) 0.0013(7) -0.0011(7)
C6 0.0131(11) 0.0155(11) 0.0081(10) -0.0034(8) 0.0013(8) -0.0036(8)
C14 0.0149(11) 0.0108(10) 0.0227(12) -0.0039(9) -0.0023(9) -0.0037(8)
C2 0.0134(10) 0.0133(10) 0.0091(10) -0.0041(8) 0.0019(8) -0.0031(8)
C43 0.0127(10) 0.0088(10) 0.0131(10) -0.0033(8) -0.0002(8) 0.0004(8)
C5 0.0173(11) 0.0138(11) 0.0127(10) -0.0056(8) 0.0026(8) -0.0060(9)
C8 0.0127(10) 0.0160(11) 0.0146(11) -0.0046(9) -0.0049(8) -0.0003(8)
C50 0.0124(10) 0.0162(11) 0.0170(11) -0.0069(9) 0.0007(8) -0.0035(9)
C56 0.0133(11) 0.0210(11) 0.0142(11) -0.0082(9) -0.0034(8) -0.0008(9)
C3 0.0121(10) 0.0153(11) 0.0112(10) -0.0037(8) 0.0001(8) -0.0001(8)
C7 0.0135(11) 0.0109(10) 0.0130(10) -0.0019(8) -0.0010(8) -0.0027(8)
C63 0.0121(11) 0.0150(11) 0.0152(11) -0.0048(9) -0.0011(8) -0.0036(8)
C48 0.0111(10) 0.0100(10) 0.0154(11) -0.0041(8) -0.0016(8) -0.0005(8)
C70 0.0122(10) 0.0181(11) 0.0162(11) -0.0055(9) 0.0011(9) -0.0062(9)
C45 0.0098(10) 0.0130(10) 0.0172(11) -0.0039(9) -0.0007(8) -0.0015(8)
C1 0.0150(11) 0.0110(10) 0.0073(9) -0.0028(8) 0.0010(8) -0.0006(8)
C21 0.0142(11) 0.0152(11) 0.0136(10) -0.0025(9) -0.0013(8) -0.0040(9)
C44 0.0118(10) 0.0091(10) 0.0142(10) -0.0029(8) -0.0038(8) 0.0008(8)
C28 0.0122(11) 0.0192(11) 0.0189(11) -0.0067(9) -0.0022(9) -0.0041(9)
C82 0.0182(12) 0.0192(12) 0.0197(12) -0.0033(10) 0.0011(9) -0.0062(9)
C46 0.0135(11) 0.0134(10) 0.0134(10) -0.0028(8) -0.0015(8) 0.0016(8)
C49 0.0137(11) 0.0143(11) 0.0118(10) -0.0039(8) -0.0021(8) -0.0023(8)
C9 0.0198(12) 0.0168(11) 0.0200(12) -0.0053(9) -0.0029(9) -0.0035(9)
C64 0.0116(10) 0.0195(11) 0.0161(11) -0.0082(9) -0.0047(8) -0.0008(9)
C51 0.0207(12) 0.0166(11) 0.0221(12) -0.0051(9) -0.0029(10) -0.0039(9)
C4 0.0174(11) 0.0130(11) 0.0115(10) -0.0047(8) 0.0025(8) -0.0007(9)
C47 0.0156(11) 0.0139(10) 0.0140(11) -0.0054(9) -0.0039(9) 0.0000(8)
C13 0.0235(12) 0.0178(11) 0.0149(11) -0.0039(9) -0.0021(9) -0.0030(9)
C22 0.0146(11) 0.0126(10) 0.0209(12) -0.0040(9) 0.0008(9) -0.0047(9)
C69 0.0155(11) 0.0206(12) 0.0189(11) -0.0069(9) -0.0033(9) -0.0008(9)
C75 0.0169(12) 0.0217(12) 0.0276(13) -0.0100(10) -0.0026(10) -0.0036(9)
C15 0.0232(13) 0.0262(13) 0.0302(14) -0.0125(11) -0.0095(11) 0.0016(10)
C61 0.0199(12) 0.0235(13) 0.0295(13) -0.0112(11) -0.0087(10) -0.0001(10)
C62 0.0168(12) 0.0327(14) 0.0143(11) -0.0069(10) 0.0010(9) -0.0030(10)
C57 0.0177(12) 0.0244(13) 0.0281(13) -0.0102(10) -0.0030(10) -0.0044(10)
C23 0.0202(12) 0.0203(12) 0.0196(12) -0.0046(10) 0.0006(9) -0.0007(9)
C10 0.0303(14) 0.0185(12) 0.0308(14) -0.0123(11) -0.0076(11) -0.0019(10)
C67 0.0242(13) 0.0268(13) 0.0331(14) -0.0173(11) -0.0105(11) 0.0085(11)
C65 0.0154(11) 0.0269(13) 0.0246(12) -0.0122(10) -0.0005(10) -0.0054(10)
C33 0.0179(12) 0.0218(12) 0.0188(12) -0.0062(10) -0.0008(9) -0.0049(9)
C32 0.0192(12) 0.0222(12) 0.0333(14) -0.0089(11) 0.0034(10) -0.0087(10)
C20 0.0208(12) 0.0115(11) 0.0245(12) -0.0047(9) -0.0002(10) -0.0001(9)
C19 0.0170(12) 0.0204(12) 0.0258(13) -0.0027(10) 0.0003(10) -0.0030(9)
C68 0.0256(13) 0.0197(12) 0.0245(13) -0.0073(10) -0.0093(10) 0.0018(10)
C71 0.0207(12) 0.0188(12) 0.0205(12) -0.0035(10) -0.0037(10) -0.0044(9)
C79 0.0284(14) 0.0371(15) 0.0155(12) -0.0047(11) -0.0017(10) -0.0128(11)
C11 0.0338(14) 0.0302(14) 0.0204(12) -0.0148(11) -0.0043(11) 0.0019(11)
C76 0.0180(12) 0.0174(12) 0.0252(13) -0.0012(10) 0.0033(10) 0.0006(9)
C74 0.0254(13) 0.0249(13) 0.0321(14) -0.0160(11) 0.0026(11) -0.0079(10)
C34 0.0244(13) 0.0206(12) 0.0214(12) 0.0006(10) -0.0107(10) -0.0069(10)
C66 0.0142(12) 0.0402(15) 0.0323(14) -0.0215(12) -0.0009(10) 0.0008(11)
C55 0.0197(12) 0.0277(13) 0.0235(12) -0.0124(10) -0.0025(10) -0.0026(10)
C73 0.0314(14) 0.0351(15) 0.0230(13) -0.0134(11) -0.0002(11) -0.0175(12)
C29 0.0333(15) 0.0356(15) 0.0194(12) -0.0067(11) -0.0025(11) -0.0152(12)
C12 0.0310(14) 0.0280(13) 0.0153(12) -0.0055(10) 0.0008(10) -0.0019(11)
C72 0.0271(13) 0.0317(14) 0.0207(12) -0.0039(11) -0.0088(10) -0.0097(11)
C37 0.0236(13) 0.0229(13) 0.0261(13) 0.0083(10) -0.0092(10) -0.0087(10)
C27 0.0181(12) 0.0231(13) 0.0356(14) -0.0112(11) -0.0057(11) -0.0009(10)
C84 0.0184(13) 0.0264(14) 0.0393(16) -0.0036(12) 0.0088(11) -0.0047(10)
C31 0.0269(14) 0.0364(15) 0.0426(16) -0.0214(13) -0.0011(12) -0.0157(12)
C83 0.0273(14) 0.0217(13) 0.0346(15) -0.0002(11) 0.0040(11) -0.0088(11)
C58 0.0183(13) 0.0438(17) 0.0493(18) -0.0206(14) 0.0002(12) -0.0126(12)
C24 0.0338(15) 0.0312(14) 0.0197(12) -0.0095(11) 0.0043(11) -0.0050(12)
C18 0.0170(12) 0.0231(13) 0.0410(16) -0.0064(12) 0.0063(11) -0.0030(10)
C26 0.0171(13) 0.0268(14) 0.0503(18) -0.0165(13) 0.0019(12) 0.0008(10)
C54 0.0248(13) 0.0352(15) 0.0333(14) -0.0247(12) 0.0042(11) -0.0060(11)
C52 0.0230(13) 0.0172(12) 0.0362(15) -0.0040(11) -0.0031(11) -0.0010(10)
C25 0.0291(14) 0.0254(14) 0.0379(16) -0.0155(12) 0.0133(12) -0.0040(11)
C78 0.0327(15) 0.0224(13) 0.0430(17) -0.0153(12) 0.0117(13) -0.0022(11)
C53 0.0208(13) 0.0216(13) 0.0436(16) -0.0169(12) 0.0073(11) -0.0045(10)
C30 0.0460(18) 0.0549(19) 0.0277(15) -0.0199(14) -0.0068(13) -0.0216(15)
C16 0.0284(15) 0.0373(16) 0.0470(17) -0.0161(14) -0.0229(13) 0.0051(12)
C35 0.0197(13) 0.0278(14) 0.0504(18) -0.0082(13) -0.0098(12) 0.0040(11)
C39 0.0324(15) 0.0272(14) 0.0318(15) 0.0093(12) -0.0005(12) -0.0075(12)
C40 0.0382(16) 0.0319(14) 0.0185(12) -0.0094(11) -0.0040(11) 0.0033(12)
C17 0.0148(12) 0.0251(14) 0.0581(19) -0.0107(13) -0.0104(12) 0.0006(10)
C60 0.0205(13) 0.0370(16) 0.0559(19) -0.0266(14) -0.0134(13) 0.0078(12)
C41 0.0352(15) 0.0326(15) 0.0230(13) -0.0053(11) 0.0088(11) 0.0056(12)
C59 0.0112(12) 0.0551(19) 0.066(2) -0.0352(17) -0.0038(13) -0.0012(12)
C80 0.055(2) 0.0497(19) 0.0156(13) -0.0029(12) -0.0042(13) -0.0157(15)
C42 0.0453(18) 0.0395(17) 0.0332(16) -0.0168(13) 0.0051(13) -0.0096(14)
C77 0.0342(16) 0.0356(16) 0.0428(18) 0.0023(14) -0.0045(14) 0.0114(13)
C38 0.0522(18) 0.0218(13) 0.0341(15) -0.0029(11) -0.0074(13) -0.0186(13)
C36 0.0394(17) 0.0502(19) 0.0330(16) 0.0137(14) -0.0243(13) -0.0174(14)
C81 0.059(2) 0.0393(17) 0.0229(14) -0.0169(12) 0.0027(13) -0.0186(15)

loop_
_atom_type_symbol
_atom_type_description
_atom_type_scat_dispersion_real
_atom_type_scat_dispersion_imag
_atom_type_scat_source
C C 0.0033 0.0016 'International Tables Vol C Tables 4.2.6.8 and 6.1.1.4'
H H 0.0000 0.0000 'International Tables Vol C Tables 4.2.6.8 and 6.1.1.4'
N N 0.0061 0.0033 'International Tables Vol C Tables 4.2.6.8 and 6.1.1.4'
Si Si 0.0817 0.0704 'International Tables Vol C Tables 4.2.6.8 and 6.1.1.4'
Zn Zn 0.2839 1.4301 'International Tables Vol C Tables 4.2.6.8 and 6.1.1.4'
Br Br -0.2901 2.4595 'International Tables Vol C Tables 4.2.6.8 and 6.1.1.4'

loop_
_geom_angle_atom_site_label_1
_geom_angle_atom_site_label_2
_geom_angle_atom_site_label_3
_geom_angle
N1 Zn1 H1 170.8(8)
N2 Zn2 Br1 154.8(2)
N2 Zn2 H2 174.1(13)
Br1 Zn2 H2 20.8(14)
N2 Si2 C76 107.34(10)
N2 Si2 C82 108.31(10)
C76 Si2 C82 109.74(11)
N2 Si2 C79 110.15(11)
C76 Si2 C79 109.73(12)
C82 Si2 C79 111.46(11)
N1 Si1 C40 113.77(11)
N1 Si1 C34 110.82(10)
C40 Si1 C34 108.42(12)
N1 Si1 C37 107.25(10)
C40 Si1 C37 105.90(13)
C34 Si1 C37 110.57(11)
C1 N1 Si1 123.89(14)
C1 N1 Zn1 114.40(13)
Si1 N1 Zn1 121.71(10)
C43 N2 Si2 125.30(14)
C43 N2 Zn2 114.00(13)
Si2 N2 Zn2 120.56(10)
C5 C6 C1 119.5(2)
C5 C6 C21 121.46(19)
C1 C6 C21 118.79(19)
C15 C14 C19 118.1(2)
C15 C14 C7 122.4(2)
C19 C14 C7 119.4(2)
C3 C2 C1 120.05(19)
C3 C2 C7 120.56(19)
C1 C2 C7 119.29(18)
C44 C43 C48 117.80(19)
C44 C43 N2 120.85(19)
C48 C43 N2 121.15(19)
C4 C5 C6 122.3(2)
C4 C5 H5 118.9
C6 C5 H5 118.9
C13 C8 C9 117.9(2)
C13 C8 C7 121.7(2)
C9 C8 C7 120.3(2)
C51 C50 C55 117.6(2)
C51 C50 C49 122.5(2)
C55 C50 C49 119.8(2)
C57 C56 C61 118.4(2)
C57 C56 C49 122.7(2)
C61 C56 C49 118.6(2)
C2 C3 C4 121.7(2)
C2 C3 H3 119.1
C4 C3 H3 119.1
C8 C7 C14 111.32(18)
C8 C7 C2 110.90(17)
C14 C7 C2 112.93(17)
C8 C7 H7 107.1
C14 C7 H7 107.1
C2 C7 H7 107.1
C70 C63 C48 114.13(18)
C70 C63 C64 112.54(18)
C48 C63 C64 109.09(17)
C70 C63 H63 106.9
C48 C63 H63 106.9
C64 C63 H63 106.9
C47 C48 C43 120.27(19)
C47 C48 C63 120.86(19)
C43 C48 C63 118.40(19)
C71 C70 C75 118.0(2)
C71 C70 C63 122.5(2)
C75 C70 C63 119.4(2)
C46 C45 C44 122.5(2)
C46 C45 H45 118.8
C44 C45 H45 118.8
C2 C1 C6 118.29(19)
C2 C1 N1 120.55(18)
C6 C1 N1 121.06(19)
C28 C21 C6 114.50(18)
C28 C21 C22 109.95(18)
C6 C21 C22 111.01(17)
C28 C21 H21 107.0
C6 C21 H21 107.0
C22 C21 H21 107.0
C45 C44 C43 120.11(19)
C45 C44 C49 120.08(19)
C43 C44 C49 119.47(19)
C29 C28 C33 118.3(2)
C29 C28 C21 119.9(2)
C33 C28 C21 121.8(2)
C84 C82 C83 109.3(2)
C84 C82 Si2 114.18(17)
C83 C82 Si2 116.25(17)
C84 C82 H82 105.3
C83 C82 H82 105.3
Si2 C82 H82 105.3
C45 C46 C47 117.4(2)
C45 C46 C62 120.8(2)
C47 C46 C62 121.8(2)
C44 C49 C56 110.97(17)
C44 C49 C50 110.46(17)
C56 C49 C50 114.29(18)
C44 C49 H49 106.9
C56 C49 H49 106.9
C50 C49 H49 106.9
C10 C9 C8 120.9(2)
C10 C9 H9 119.6
C8 C9 H9 119.6
C69 C64 C65 118.0(2)
C69 C64 C63 121.5(2)
C65 C64 C63 120.4(2)
C50 C51 C52 121.1(2)
C50 C51 H51 119.4
C52 C51 H51 119.4
C5 C4 C3 117.7(2)
C5 C4 C20 121.4(2)
C3 C4 C20 120.8(2)
C46 C47 C48 121.9(2)
C46 C47 H47 119.0
C48 C47 H47 119.0
C12 C13 C8 121.2(2)
C12 C13 H13 119.4
C8 C13 H13 119.4
C23 C22 C27 118.0(2)
C23 C22 C21 123.0(2)
C27 C22 C21 119.0(2)
C68 C69 C64 121.2(2)
C68 C69 H69 119.4
C64 C69 H69 119.4
C74 C75 C70 120.9(2)
C74 C75 H75 119.6
C70 C75 H75 119.6
C14 C15 C16 120.3(3)
C14 C15 H15 119.8
C16 C15 H15 119.8
C60 C61 C56 120.9(2)
C60 C61 H61 119.5
C56 C61 H61 119.5
C46 C62 H62A 109.5
C46 C62 H62B 109.5
H62A C62 H62B 109.5
C46 C62 H62C 109.5
H62A C62 H62C 109.5
H62B C62 H62C 109.5
C56 C57 C58 120.7(2)
C56 C57 H57 119.6
C58 C57 H57 119.6
C22 C23 C24 121.0(2)
C22 C23 H23 119.5
C24 C23 H23 119.5
C11 C10 C9 120.5(2)
C11 C10 H10 119.8
C9 C10 H10 119.8
C66 C67 C68 119.7(2)
C66 C67 H67 120.2
C68 C67 H67 120.2
C66 C65 C64 120.8(2)
C66 C65 H65 119.6
C64 C65 H65 119.6
C32 C33 C28 121.0(2)
C32 C33 H33 119.5
C28 C33 H33 119.5
C31 C32 C33 120.0(2)
C31 C32 H32 120.0
C33 C32 H32 120.0
C4 C20 H20A 109.5
C4 C20 H20B 109.5
H20A C20 H20B 109.5
C4 C20 H20C 109.5
H20A C20 H20C 109.5
H20B C20 H20C 109.5
C14 C19 C18 121.3(2)
C14 C19 H19 119.4
C18 C19 H19 119.4
C67 C68 C69 120.0(2)
C67 C68 H68 120.0
C69 C68 H68 120.0
C70 C71 C72 121.0(2)
C70 C71 H71 119.5
C72 C71 H71 119.5
C81 C79 C80 109.0(2)
C81 C79 Si2 115.28(19)
C80 C79 Si2 114.25(19)
C81 C79 H79 105.8
C80 C79 H79 105.8
Si2 C79 H79 105.8
C12 C11 C10 119.4(2)
C12 C11 H11 120.3
C10 C11 H11 120.3
C78 C76 C77 110.6(2)
C78 C76 Si2 112.33(18)
C77 C76 Si2 116.62(19)
C78 C76 H76 105.4
C77 C76 H76 105.4
Si2 C76 H76 105.4
C73 C74 C75 120.6(2)
C73 C74 H74 119.7
C75 C74 H74 119.7
C35 C34 C36 109.9(2)
C35 C34 Si1 115.50(17)
C36 C34 Si1 112.51(18)
C35 C34 H34 106.1
C36 C34 H34 106.1
Si1 C34 H34 106.1
C67 C66 C65 120.3(2)
C67 C66 H66 119.9
C65 C66 H66 119.9
C54 C55 C50 120.9(2)
C54 C55 H55 119.5
C50 C55 H55 119.5
C72 C73 C74 119.3(2)
C72 C73 H73 120.4
C74 C73 H73 120.4
C28 C29 C30 120.5(2)
C28 C29 H29 119.7
C30 C29 H29 119.7
C11 C12 C13 120.1(2)
C11 C12 H12 119.9
C13 C12 H12 119.9
C73 C72 C71 120.3(2)
C73 C72 H72 119.8
C71 C72 H72 119.8
C38 C37 C39 109.1(2)
C38 C37 Si1 113.77(18)
C39 C37 Si1 116.2(2)
C38 C37 H37 105.6
C39 C37 H37 105.6
Si1 C37 H37 105.6
C26 C27 C22 120.9(2)
C26 C27 H27 119.5
C22 C27 H27 119.5
C82 C84 H84A 109.5
C82 C84 H84B 109.5
H84A C84 H84B 109.5
C82 C84 H84C 109.5
H84A C84 H84C 109.5
H84B C84 H84C 109.5
C30 C31 C32 119.4(2)
C30 C31 H31 120.3
C32 C31 H31 120.3
C82 C83 H83A 109.5
C82 C83 H83B 109.5
H83A C83 H83B 109.5
C82 C83 H83C 109.5
H83A C83 H83C 109.5
H83B C83 H83C 109.5
C59 C58 C57 120.0(3)
C59 C58 H58 120.0
C57 C58 H58 120.0
C25 C24 C23 120.0(3)
C25 C24 H24 120.0
C23 C24 H24 120.0
C17 C18 C19 120.0(3)
C17 C18 H18 120.0
C19 C18 H18 120.0
C25 C26 C27 120.5(2)
C25 C26 H26 119.8
C27 C26 H26 119.8
C53 C54 C55 120.6(2)
C53 C54 H54 119.7
C55 C54 H54 119.7
C53 C52 C51 120.4(2)
C53 C52 H52 119.8
C51 C52 H52 119.8
C26 C25 C24 119.5(2)
C26 C25 H25 120.2
C24 C25 H25 120.2
C76 C78 H78A 109.5
C76 C78 H78B 109.5
H78A C78 H78B 109.5
C76 C78 H78C 109.5
H78A C78 H78C 109.5
H78B C78 H78C 109.5
C52 C53 C54 119.4(2)
C52 C53 H53 120.3
C54 C53 H53 120.3
C31 C30 C29 120.7(3)
C31 C30 H30 119.7
C29 C30 H30 119.7
C17 C16 C15 120.9(3)
C17 C16 H16 119.5
C15 C16 H16 119.5
C34 C35 H35A 109.5
C34 C35 H35B 109.5
H35A C35 H35B 109.5
C34 C35 H35C 109.5
H35A C35 H35C 109.5
H35B C35 H35C 109.5
C37 C39 H39A 109.5
C37 C39 H39B 109.5
H39A C39 H39B 109.5
C37 C39 H39C 109.5
H39A C39 H39C 109.5
H39B C39 H39C 109.5
C42 C40 C41 109.9(2)
C42 C40 Si1 116.8(2)
C41 C40 Si1 113.50(19)
C42 C40 H40 105.1
C41 C40 H40 105.1
Si1 C40 H40 105.1
C16 C17 C18 119.3(2)
C16 C17 H17 120.3
C18 C17 H17 120.3
C61 C60 C59 120.0(3)
C61 C60 H60 120.0
C59 C60 H60 120.0
C40 C41 H41A 109.5
C40 C41 H41B 109.5
H41A C41 H41B 109.5
C40 C41 H41C 109.5
H41A C41 H41C 109.5
H41B C41 H41C 109.5
C58 C59 C60 120.0(2)
C58 C59 H59 120.0
C60 C59 H59 120.0
C79 C80 H80A 109.5
C79 C80 H80B 109.5
H80A C80 H80B 109.5
C79 C80 H80C 109.5
H80A C80 H80C 109.5
H80B C80 H80C 109.5
C40 C42 H42A 109.5
C40 C42 H42B 109.5
H42A C42 H42B 109.5
C40 C42 H42C 109.5
H42A C42 H42C 109.5
H42B C42 H42C 109.5
C76 C77 H77A 109.5
C76 C77 H77B 109.5
H77A C77 H77B 109.5
C76 C77 H77C 109.5
H77A C77 H77C 109.5
H77B C77 H77C 109.5
C37 C38 H38A 109.5
C37 C38 H38B 109.5
H38A C38 H38B 109.5
C37 C38 H38C 109.5
H38A C38 H38C 109.5
H38B C38 H38C 109.5
C34 C36 H36A 109.5
C34 C36 H36B 109.5
H36A C36 H36B 109.5
C34 C36 H36C 109.5
H36A C36 H36C 109.5
H36B C36 H36C 109.5
C79 C81 H81A 109.5
C79 C81 H81B 109.5
H81A C81 H81B 109.5
C79 C81 H81C 109.5
H81A C81 H81C 109.5
H81B C81 H81C 109.5
Zn2 Br1 H2 37.7(15)

loop_
_geom_bond_atom_site_label_1
_geom_bond_atom_site_label_2
_geom_bond_distance
Zn1 N1 1.8652(18)
Zn1 H1 1.531(8)
Zn2 N2 1.8762(18)
Zn2 Br1 2.096(9)
Zn2 H2 1.502(8)
Si2 N2 1.7340(18)
Si2 C76 1.893(2)
Si2 C82 1.900(2)
Si2 C79 1.906(3)
Si1 N1 1.7329(18)
Si1 C40 1.887(3)
Si1 C34 1.898(2)
Si1 C37 1.907(3)
N1 C1 1.426(3)
N2 C43 1.426(3)
C6 C5 1.391(3)
C6 C1 1.414(3)
C6 C21 1.529(3)
C14 C15 1.389(3)
C14 C19 1.389(3)
C14 C7 1.532(3)
C2 C3 1.390(3)
C2 C1 1.412(3)
C2 C7 1.532(3)
C43 C44 1.410(3)
C43 C48 1.414(3)
C5 C4 1.388(3)
C5 H5 0.9500
C8 C13 1.395(3)
C8 C9 1.400(3)
C8 C7 1.525(3)
C50 C51 1.391(3)
C50 C55 1.400(3)
C50 C49 1.534(3)
C56 C57 1.387(3)
C56 C61 1.398(3)
C56 C49 1.528(3)
C3 C4 1.395(3)
C3 H3 0.9500
C7 H7 1.0000
C63 C70 1.527(3)
C63 C48 1.528(3)
C63 C64 1.532(3)
C63 H63 1.0000
C48 C47 1.393(3)
C70 C71 1.391(3)
C70 C75 1.396(3)
C45 C46 1.386(3)
C45 C44 1.391(3)
C45 H45 0.9500
C21 C28 1.526(3)
C21 C22 1.537(3)
C21 H21 1.0000
C44 C49 1.525(3)
C28 C29 1.386(3)
C28 C33 1.391(3)
C82 C84 1.532(3)
C82 C83 1.540(3)
C82 H82 1.0000
C46 C47 1.393(3)
C46 C62 1.509(3)
C49 H49 1.0000
C9 C10 1.387(3)
C9 H9 0.9500
C64 C69 1.393(3)
C64 C65 1.396(3)
C51 C52 1.396(3)
C51 H51 0.9500
C4 C20 1.508(3)
C47 H47 0.9500
C13 C12 1.390(3)
C13 H13 0.9500
C22 C23 1.389(3)
C22 C27 1.396(3)
C69 C68 1.390(3)
C69 H69 0.9500
C75 C74 1.388(3)
C75 H75 0.9500
C15 C16 1.395(4)
C15 H15 0.9500
C61 C60 1.381(4)
C61 H61 0.9500
C62 H62A 0.9800
C62 H62B 0.9800
C62 H62C 0.9800
C57 C58 1.394(4)
C57 H57 0.9500
C23 C24 1.395(3)
C23 H23 0.9500
C10 C11 1.386(4)
C10 H10 0.9500
C67 C66 1.382(4)
C67 C68 1.384(4)
C67 H67 0.9500
C65 C66 1.392(4)
C65 H65 0.9500
C33 C32 1.388(3)
C33 H33 0.9500
C32 C31 1.383(4)
C32 H32 0.9500
C20 H20A 0.9800
C20 H20B 0.9800
C20 H20C 0.9800
C19 C18 1.390(3)
C19 H19 0.9500
C68 H68 0.9500
C71 C72 1.394(3)
C71 H71 0.9500
C79 C81 1.522(4)
C79 C80 1.544(4)
C79 H79 1.0000
C11 C12 1.385(4)
C11 H11 0.9500
C76 C78 1.532(4)
C76 C77 1.536(4)
C76 H76 1.0000
C74 C73 1.384(4)
C74 H74 0.9500
C34 C35 1.533(4)
C34 C36 1.535(3)
C34 H34 1.0000
C66 H66 0.9500
C55 C54 1.385(4)
C55 H55 0.9500
C73 C72 1.381(4)
C73 H73 0.9500
C29 C30 1.392(4)
C29 H29 0.9500
C12 H12 0.9500
C72 H72 0.9500
C37 C38 1.528(4)
C37 C39 1.534(4)
C37 H37 1.0000
C27 C26 1.385(4)
C27 H27 0.9500
C84 H84A 0.9800
C84 H84B 0.9800
C84 H84C 0.9800
C31 C30 1.374(4)
C31 H31 0.9500
C83 H83A 0.9800
C83 H83B 0.9800
C83 H83C 0.9800
C58 C59 1.379(4)
C58 H58 0.9500
C24 C25 1.382(4)
C24 H24 0.9500
C18 C17 1.380(4)
C18 H18 0.9500
C26 C25 1.378(4)
C26 H26 0.9500
C54 C53 1.384(4)
C54 H54 0.9500
C52 C53 1.372(4)
C52 H52 0.9500
C25 H25 0.9500
C78 H78A 0.9800
C78 H78B 0.9800
C78 H78C 0.9800
C53 H53 0.9500
C30 H30 0.9500
C16 C17 1.374(4)
C16 H16 0.9500
C35 H35A 0.9800
C35 H35B 0.9800
C35 H35C 0.9800
C39 H39A 0.9800
C39 H39B 0.9800
C39 H39C 0.9800
C40 C42 1.505(4)
C40 C41 1.524(4)
C40 H40 1.0000
C17 H17 0.9500
C60 C59 1.386(4)
C60 H60 0.9500
C41 H41A 0.9800
C41 H41B 0.9800
C41 H41C 0.9800
C59 H59 0.9500
C80 H80A 0.9800
C80 H80B 0.9800
C80 H80C 0.9800
C42 H42A 0.9800
C42 H42B 0.9800
C42 H42C 0.9800
C77 H77A 0.9800
C77 H77B 0.9800
C77 H77C 0.9800
C38 H38A 0.9800
C38 H38B 0.9800
C38 H38C 0.9800
C36 H36A 0.9800
C36 H36B 0.9800
C36 H36C 0.9800
C81 H81A 0.9800
C81 H81B 0.9800
C81 H81C 0.9800
Br1 H2 0.87(3)
